data_4076798
loop_
_publ_author_name
'Dash, Aswini K.'
'Razavi, Abbas'
'Mortreux, Andr\'e'
'Lehmann, Christian W.'
'Carpentier, Jean-Fran\,cois'

_publ_section_title
;
 Amine Elimination Reactions between Homoleptic Silylamide Lanthanide
 Complexes and an Isopropylidene-Bridged Cyclopentadiene&#x2212;Fluorene
 System
;
_journal_issue 15
_journal_name_full Organometallics
_journal_page_first 3238
_journal_paper_doi 10.1021/om0200398
_journal_volume 21
_journal_year 2002
_chemical_compound_source 'see paper'
_chemical_formula_sum 'C48 H56 N Si2 Y'
_chemical_formula_weight 792.03
_chemical_name_systematic
; 
 ? 
;
_space_group_IT_number 2
_symmetry_cell_setting triclinic
_symmetry_Int_Tables_number 2
_symmetry_space_group_name_Hall '-P 1'
_symmetry_space_group_name_H-M 'P -1'
_atom_sites_solution_hydrogens geom
_atom_sites_solution_primary direct
_atom_sites_solution_secondary difmap
_cell_angle_alpha 83.5810(10)
_cell_angle_beta 86.5210(10)
_cell_angle_gamma 84.3100(10)
_cell_formula_units_Z 2
_cell_length_a 9.5915(2)
_cell_length_b 11.3455(2)
_cell_length_c 19.6442(3)
_cell_measurement_reflns_used 35713
_cell_measurement_temperature 100
_cell_measurement_theta_max 33.14
_cell_measurement_theta_min 1.00
_cell_volume 2111.16(7)
_computing_cell_refinement 'Denzo / Scalepack (Otwinowski 1997)'
_computing_data_collection 'Collect software (Nonius, 1998)'
_computing_data_reduction 'Denzo / Scalepack (Otwinowski 1997)'
_computing_molecular_graphics 'ORTEP (Johnson, 1976)'
_computing_structure_refinement 'SHELXL-97 (Sheldrick, 1997)'
_computing_structure_solution 'SHELXS-97 (Sheldrick, 1990)'
_diffrn_ambient_temperature 100
_diffrn_measured_fraction_theta_full 0.986
_diffrn_measured_fraction_theta_max 0.971
_diffrn_measurement_device_type 'Nonius KappaCCD'
_diffrn_measurement_method 'CCD \w-scan'
_diffrn_radiation_monochromator graphite
_diffrn_radiation_source '0.3 mm focus rotating anode'
_diffrn_radiation_type MoK\a
_diffrn_radiation_wavelength 0.71073
_diffrn_reflns_av_R_equivalents 0.0424
_diffrn_reflns_av_sigmaI/netI 0.0732
_diffrn_reflns_limit_h_max 9
_diffrn_reflns_limit_h_min -14
_diffrn_reflns_limit_k_max 17
_diffrn_reflns_limit_k_min -17
_diffrn_reflns_limit_l_max 30
_diffrn_reflns_limit_l_min -29
_diffrn_reflns_number 24361
_diffrn_reflns_theta_full 27.50
_diffrn_reflns_theta_max 33.10
_diffrn_reflns_theta_min 1.81
_diffrn_standards_decay_% 0.00
_diffrn_standards_number 0
_exptl_absorpt_coefficient_mu 1.471
_exptl_absorpt_correction_T_max 0
_exptl_absorpt_correction_T_min 0
_exptl_absorpt_correction_type none
_exptl_absorpt_process_details none
_exptl_crystal_colour colorless
_exptl_crystal_density_diffrn 1.246
_exptl_crystal_density_meas ?
_exptl_crystal_density_method none
_exptl_crystal_description plate
_exptl_crystal_F_000 836
_exptl_crystal_size_max 0.14
_exptl_crystal_size_mid 0.13
_exptl_crystal_size_min 0.02
_refine_diff_density_max 0.623
_refine_diff_density_min -0.834
_refine_diff_density_rms 0.162
_refine_ls_extinction_method none
_refine_ls_goodness_of_fit_ref 1.145
_refine_ls_hydrogen_treatment constr
_refine_ls_matrix_type full
_refine_ls_number_parameters 479
_refine_ls_number_reflns 15571
_refine_ls_number_restraints 0
_refine_ls_restrained_S_all 1.145
_refine_ls_R_factor_all 0.0750
_refine_ls_R_factor_gt 0.0500
_refine_ls_shift/su_max 0.001
_refine_ls_shift/su_mean 0.000
_refine_ls_structure_factor_coef Fsqd
_refine_ls_weighting_details 'calc w=1/[\s^2^(Fo^2^)+(0.0712P)^2^+0.3192P] where P=(Fo^2^+2Fc^2^)/3'
_refine_ls_weighting_scheme calc
_refine_ls_wR_factor_gt 0.1241
_refine_ls_wR_factor_ref 0.1512
_reflns_number_gt 12344
_reflns_number_total 15571
_reflns_threshold_expression I>2\s(I)
_cod_data_source_file om0200398.cif
_cod_data_source_block 3796_Y_complex_6
_cod_depositor_comments
;
The following automatic conversions were performed:

'_exptl_crystal_density_meas' value 'none' was changed to '?' - the
value is perceived as not measured.

Automatic conversion script
Id: cif_fix_values 3008 2015-01-20 13:52:24Z robertas 
;
_cod_original_sg_symbol_H-M P-1
_cod_database_code 4076798

loop_
_symmetry_equiv_pos_as_xyz
'x, y, z'
'-x, -y, -z'

loop_
_atom_site_label
_atom_site_type_symbol
_atom_site_fract_x
_atom_site_fract_y
_atom_site_fract_z
_atom_site_U_iso_or_equiv
_atom_site_adp_type
_atom_site_occupancy
_atom_site_symmetry_multiplicity
_atom_site_calc_flag
_atom_site_refinement_flags
Y1 Y 1.76661(2) 0.866170(16) 0.745490(9) 0.01666(6) Uani 1 1 d .
Si1 Si 1.63388(7) 0.58804(5) 0.77503(3) 0.02296(13) Uani 1 1 d .
Si2 Si 1.94630(6) 0.60931(5) 0.75262(3) 0.01989(12) Uani 1 1 d .
N1 N 1.77552(19) 0.66789(16) 0.75641(9) 0.0195(3) Uani 1 1 d .
C1 C 1.6887(2) 1.1547(2) 0.49932(11) 0.0213(4) Uani 1 1 d .
H1 H 1.7354 1.0815 0.5144 0.026 Uiso 1 1 calc R
C2 C 1.7580(2) 1.2387(2) 0.45604(11) 0.0264(5) Uani 1 1 d .
H2 H 1.8515 1.2212 0.4422 0.032 Uiso 1 1 calc R
C3 C 1.6888(3) 1.3485(2) 0.43338(12) 0.0298(5) Uani 1 1 d .
H3 H 1.7371 1.4041 0.4054 0.036 Uiso 1 1 calc R
C4 C 1.5483(3) 1.3759(2) 0.45214(12) 0.0257(4) Uani 1 1 d .
H4 H 1.5018 1.4488 0.4365 0.031 Uiso 1 1 calc R
C4A C 1.4787(2) 1.29223(19) 0.49469(10) 0.0190(4) Uani 1 1 d .
C4B C 1.3294(2) 1.29176(18) 0.51683(10) 0.0182(4) Uani 1 1 d .
C5 C 1.2156(2) 1.3740(2) 0.50025(12) 0.0233(4) Uani 1 1 d .
H5 H 1.2290 1.4469 0.4753 0.028 Uiso 1 1 calc R
C6 C 1.0812(2) 1.3443(2) 0.52201(12) 0.0259(4) Uani 1 1 d .
H6 H 1.0041 1.3985 0.5120 0.031 Uiso 1 1 calc R
C7 C 1.0613(2) 1.2348(2) 0.55838(12) 0.0253(4) Uani 1 1 d .
H7 H 0.9709 1.2159 0.5719 0.030 Uiso 1 1 calc R
C8 C 1.1757(2) 1.1527(2) 0.57492(11) 0.0218(4) Uani 1 1 d .
H8 H 1.1615 1.0790 0.5989 0.026 Uiso 1 1 calc R
C8A C 1.3107(2) 1.18160(18) 0.55541(10) 0.0182(4) Uani 1 1 d .
C9 C 1.4503(2) 1.10765(18) 0.56527(10) 0.0164(3) Uani 1 1 d .
H9 H 1.4468 1.0315 0.5466 0.020 Uiso 1 1 calc R
C9A C 1.5494(2) 1.18194(19) 0.51950(10) 0.0183(4) Uani 1 1 d .
C10 C 1.4934(2) 1.08234(19) 0.64220(10) 0.0204(4) Uani 1 1 d .
C11 C 1.6371(2) 1.01279(18) 0.64205(10) 0.0171(4) Uani 1 1 d .
C12 C 1.7672(2) 1.05616(19) 0.65010(10) 0.0193(4) Uani 1 1 d .
H12 H 1.7795 1.1295 0.6647 0.023 Uiso 1 1 calc R
C13 C 1.8761(2) 0.9694(2) 0.63223(11) 0.0218(4) Uani 1 1 d .
H13 H 1.9718 0.9755 0.6336 0.026 Uiso 1 1 calc R
C14 C 1.8139(2) 0.87232(19) 0.61211(10) 0.0199(4) Uani 1 1 d .
H14 H 1.8611 0.8039 0.5968 0.024 Uiso 1 1 calc R
C15 C 1.6672(2) 0.89764(18) 0.61945(10) 0.0176(4) Uani 1 1 d .
H15 H 1.6009 0.8473 0.6109 0.021 Uiso 1 1 calc R
C16 C 1.3862(3) 1.0077(3) 0.68309(12) 0.0327(6) Uani 1 1 d .
H16A H 1.3810 0.9357 0.6623 0.049 Uiso 1 1 calc R
H16B H 1.2958 1.0523 0.6833 0.049 Uiso 1 1 calc R
H16C H 1.4144 0.9881 0.7293 0.049 Uiso 1 1 calc R
C17 C 1.4940(3) 1.2006(2) 0.67254(12) 0.0327(6) Uani 1 1 d .
H17A H 1.5174 1.1854 0.7197 0.049 Uiso 1 1 calc R
H17B H 1.4028 1.2435 0.6696 0.049 Uiso 1 1 calc R
H17C H 1.5623 1.2471 0.6474 0.049 Uiso 1 1 calc R
C21 C 1.6259(3) 0.4690(3) 0.71657(16) 0.0393(6) Uani 1 1 d .
H21A H 1.6465 0.5008 0.6701 0.059 Uiso 1 1 calc R
H21B H 1.5337 0.4422 0.7205 0.059 Uiso 1 1 calc R
H21C H 1.6935 0.4033 0.7293 0.059 Uiso 1 1 calc R
C22 C 1.4689(3) 0.6907(2) 0.76432(15) 0.0355(6) Uani 1 1 d .
H22A H 1.4713 0.7559 0.7913 0.053 Uiso 1 1 calc R
H22B H 1.3892 0.6478 0.7793 0.053 Uiso 1 1 calc R
H22C H 1.4618 0.7207 0.7169 0.053 Uiso 1 1 calc R
C23 C 1.6250(3) 0.5122(2) 0.86512(14) 0.0322(5) Uani 1 1 d .
H23A H 1.7021 0.4518 0.8709 0.048 Uiso 1 1 calc R
H23B H 1.5382 0.4762 0.8735 0.048 Uiso 1 1 calc R
H23C H 1.6300 0.5697 0.8970 0.048 Uiso 1 1 calc R
C31 C 1.9940(3) 0.5129(2) 0.68158(13) 0.0315(5) Uani 1 1 d .
H31A H 1.9397 0.4455 0.6878 0.047 Uiso 1 1 calc R
H31B H 2.0920 0.4857 0.6822 0.047 Uiso 1 1 calc R
H31C H 1.9748 0.5580 0.6383 0.047 Uiso 1 1 calc R
C32 C 2.0578(2) 0.7393(2) 0.73610(13) 0.0265(4) Uani 1 1 d .
H32A H 2.0446 0.7777 0.6905 0.040 Uiso 1 1 calc R
H32B H 2.1548 0.7109 0.7406 0.040 Uiso 1 1 calc R
H32C H 2.0304 0.7953 0.7688 0.040 Uiso 1 1 calc R
C33 C 2.0050(3) 0.5264(2) 0.83534(13) 0.0306(5) Uani 1 1 d .
H33A H 1.9865 0.5770 0.8715 0.046 Uiso 1 1 calc R
H33B H 2.1038 0.5028 0.8311 0.046 Uiso 1 1 calc R
H33C H 1.9549 0.4570 0.8458 0.046 Uiso 1 1 calc R
C1' C 1.7433(2) 1.1075(2) 0.97747(10) 0.0214(4) Uani 1 1 d .
H1' H 1.7175 1.0386 0.9620 0.026 Uiso 1 1 calc R
C2' C 1.6507(2) 1.1741(2) 1.01922(11) 0.0275(5) Uani 1 1 d .
H2' H 1.5624 1.1489 1.0315 0.033 Uiso 1 1 calc R
C3' C 1.6873(3) 1.2769(2) 1.04272(12) 0.0298(5) Uani 1 1 d .
H3' H 1.6230 1.3207 1.0696 0.036 Uiso 1 1 calc R
C4' C 1.8203(3) 1.3150(2) 1.02620(11) 0.0257(4) Uani 1 1 d .
H4' H 1.8464 1.3830 1.0425 0.031 Uiso 1 1 calc R
C4A' C 1.9131(2) 1.24846(19) 0.98460(10) 0.0191(4) Uani 1 1 d .
C4B' C 2.0602(2) 1.26332(19) 0.96283(10) 0.0191(4) Uani 1 1 d .
C5' C 2.1470(3) 1.3462(2) 0.97855(11) 0.0243(4) Uani 1 1 d .
H5' H 2.1121 1.4077 1.0043 0.029 Uiso 1 1 calc R
C6' C 2.2873(3) 1.3358(2) 0.95513(12) 0.0296(5) Uani 1 1 d .
H6' H 2.3462 1.3916 0.9645 0.036 Uiso 1 1 calc R
C7' C 2.3395(3) 1.2427(3) 0.91792(13) 0.0310(5) Uani 1 1 d .
H7' H 2.4336 1.2359 0.9030 0.037 Uiso 1 1 calc R
C8' C 2.2520(2) 1.1592(2) 0.90268(12) 0.0268(5) Uani 1 1 d .
H8' H 2.2880 1.0960 0.8786 0.032 Uiso 1 1 calc R
C8A' C 2.1108(2) 1.17067(19) 0.92364(11) 0.0199(4) Uani 1 1 d .
C9' C 1.9950(2) 1.09123(18) 0.91517(10) 0.0177(4) Uani 1 1 d .
H9' H 2.0230 1.0103 0.9358 0.021 Uiso 1 1 calc R
C9A' C 1.8748(2) 1.14638(19) 0.95946(10) 0.0178(4) Uani 1 1 d .
C10' C 1.9552(2) 1.08548(19) 0.83887(10) 0.0192(4) Uani 1 1 d .
C11' C 1.8355(2) 1.00625(18) 0.84160(10) 0.0174(4) Uani 1 1 d .
C12' C 1.6946(2) 1.04257(19) 0.82560(10) 0.0199(4) Uani 1 1 d .
H12' H 1.6619 1.1167 0.8044 0.024 Uiso 1 1 calc R
C13' C 1.6123(2) 0.9479(2) 0.84712(11) 0.0226(4) Uani 1 1 d .
H13' H 1.5164 0.9484 0.8421 0.027 Uiso 1 1 calc R
C14' C 1.7007(2) 0.8520(2) 0.87761(11) 0.0219(4) Uani 1 1 d .
H14' H 1.6729 0.7791 0.8973 0.026 Uiso 1 1 calc R
C15' C 1.8387(2) 0.88641(18) 0.87287(10) 0.0181(4) Uani 1 1 d .
H15' H 1.9182 0.8390 0.8876 0.022 Uiso 1 1 calc R
C16' C 1.9114(3) 1.2109(2) 0.80486(11) 0.0284(5) Uani 1 1 d .
H16D H 1.8832 1.2059 0.7593 0.043 Uiso 1 1 calc R
H16E H 1.9891 1.2586 0.8027 0.043 Uiso 1 1 calc R
H16F H 1.8343 1.2468 0.8313 0.043 Uiso 1 1 calc R
C17' C 2.0828(3) 1.0321(2) 0.79822(13) 0.0306(5) Uani 1 1 d .
H17D H 2.1181 0.9577 0.8221 0.046 Uiso 1 1 calc R
H17E H 2.1545 1.0861 0.7934 0.046 Uiso 1 1 calc R
H17F H 2.0557 1.0189 0.7536 0.046 Uiso 1 1 calc R

loop_
_atom_site_aniso_label
_atom_site_aniso_U_11
_atom_site_aniso_U_22
_atom_site_aniso_U_33
_atom_site_aniso_U_23
_atom_site_aniso_U_13
_atom_site_aniso_U_12
Y1 0.02014(10) 0.01580(9) 0.01387(9) -0.00045(6) -0.00128(6) -0.00183(7)
Si1 0.0219(3) 0.0184(3) 0.0286(3) 0.0002(2) -0.0035(2) -0.0034(2)
Si2 0.0223(3) 0.0182(3) 0.0187(3) -0.0015(2) -0.0023(2) 0.0007(2)
N1 0.0221(8) 0.0167(8) 0.0192(8) 0.0002(6) -0.0021(6) -0.0018(7)
C1 0.0191(9) 0.0287(11) 0.0164(9) -0.0023(8) -0.0017(7) -0.0031(8)
C2 0.0196(10) 0.0429(13) 0.0174(9) -0.0016(9) 0.0005(7) -0.0095(9)
C3 0.0276(11) 0.0379(13) 0.0245(11) 0.0031(9) 0.0006(9) -0.0150(10)
C4 0.0285(11) 0.0250(10) 0.0239(10) 0.0028(8) -0.0030(8) -0.0092(9)
C4A 0.0211(9) 0.0204(9) 0.0164(9) -0.0010(7) -0.0026(7) -0.0062(8)
C4B 0.0197(9) 0.0182(9) 0.0177(9) -0.0029(7) -0.0029(7) -0.0038(7)
C5 0.0250(10) 0.0196(9) 0.0252(10) -0.0010(8) -0.0048(8) -0.0007(8)
C6 0.0225(10) 0.0267(11) 0.0276(11) -0.0040(8) -0.0049(8) 0.0050(9)
C7 0.0181(10) 0.0326(12) 0.0244(10) -0.0016(9) 0.0007(8) -0.0013(9)
C8 0.0170(9) 0.0258(10) 0.0217(10) 0.0012(8) 0.0001(7) -0.0020(8)
C8A 0.0182(9) 0.0202(9) 0.0162(9) -0.0028(7) -0.0013(7) -0.0010(7)
C9 0.0178(9) 0.0175(8) 0.0140(8) -0.0006(6) -0.0012(6) -0.0025(7)
C9A 0.0195(9) 0.0230(9) 0.0132(8) -0.0021(7) -0.0026(7) -0.0051(8)
C10 0.0219(9) 0.0241(10) 0.0137(8) -0.0009(7) -0.0007(7) 0.0036(8)
C11 0.0206(9) 0.0187(9) 0.0118(8) -0.0001(6) -0.0007(7) -0.0018(7)
C12 0.0238(10) 0.0188(9) 0.0157(9) -0.0001(7) -0.0018(7) -0.0057(8)
C13 0.0175(9) 0.0290(11) 0.0181(9) 0.0031(8) 0.0005(7) -0.0053(8)
C14 0.0202(9) 0.0227(10) 0.0159(9) -0.0016(7) 0.0014(7) 0.0011(8)
C15 0.0192(9) 0.0202(9) 0.0139(8) -0.0029(7) -0.0008(7) -0.0032(7)
C16 0.0212(10) 0.0485(15) 0.0222(11) 0.0118(10) 0.0059(8) 0.0062(10)
C17 0.0418(14) 0.0333(12) 0.0226(11) -0.0116(9) -0.0142(10) 0.0154(11)
C21 0.0401(15) 0.0317(13) 0.0504(17) -0.0134(12) -0.0090(12) -0.0093(12)
C22 0.0269(12) 0.0323(13) 0.0464(16) 0.0005(11) -0.0064(11) -0.0010(10)
C23 0.0300(12) 0.0266(11) 0.0378(14) 0.0054(10) 0.0036(10) -0.0054(10)
C31 0.0336(13) 0.0303(12) 0.0309(12) -0.0108(10) 0.0049(10) 0.0008(10)
C32 0.0212(10) 0.0261(11) 0.0319(12) -0.0020(9) -0.0035(9) -0.0007(8)
C33 0.0331(13) 0.0287(12) 0.0283(12) 0.0024(9) -0.0083(9) 0.0039(10)
C1' 0.0208(10) 0.0278(10) 0.0160(9) -0.0040(8) -0.0003(7) -0.0030(8)
C2' 0.0220(10) 0.0417(13) 0.0183(10) -0.0041(9) 0.0033(8) -0.0015(9)
C3' 0.0274(11) 0.0386(13) 0.0229(11) -0.0090(9) 0.0041(9) 0.0027(10)
C4' 0.0305(11) 0.0255(11) 0.0212(10) -0.0057(8) -0.0004(8) -0.0007(9)
C4A' 0.0219(9) 0.0212(9) 0.0138(8) -0.0010(7) -0.0024(7) -0.0006(8)
C4B' 0.0214(9) 0.0207(9) 0.0149(8) 0.0012(7) -0.0041(7) -0.0019(8)
C5' 0.0308(11) 0.0241(10) 0.0190(10) 0.0004(8) -0.0065(8) -0.0074(9)
C6' 0.0323(12) 0.0335(12) 0.0247(11) 0.0022(9) -0.0067(9) -0.0145(10)
C7' 0.0203(10) 0.0452(15) 0.0283(12) -0.0015(10) -0.0010(9) -0.0094(10)
C8' 0.0203(10) 0.0332(12) 0.0269(11) -0.0052(9) -0.0002(8) -0.0016(9)
C8A' 0.0184(9) 0.0227(10) 0.0186(9) -0.0018(7) -0.0017(7) -0.0022(8)
C9' 0.0172(9) 0.0197(9) 0.0163(8) -0.0030(7) -0.0008(7) -0.0012(7)
C9A' 0.0186(9) 0.0218(9) 0.0124(8) -0.0005(7) -0.0015(7) -0.0004(7)
C10' 0.0242(10) 0.0201(9) 0.0141(8) -0.0028(7) 0.0012(7) -0.0063(8)
C11' 0.0207(9) 0.0186(9) 0.0128(8) -0.0023(7) -0.0003(7) -0.0014(7)
C12' 0.0216(9) 0.0228(9) 0.0150(9) -0.0037(7) -0.0013(7) 0.0016(8)
C13' 0.0178(9) 0.0326(11) 0.0185(9) -0.0051(8) 0.0002(7) -0.0050(8)
C14' 0.0256(10) 0.0242(10) 0.0163(9) -0.0012(7) 0.0003(7) -0.0065(8)
C15' 0.0217(9) 0.0190(9) 0.0134(8) -0.0005(7) -0.0014(7) -0.0012(7)
C16' 0.0450(14) 0.0237(10) 0.0182(10) 0.0026(8) -0.0084(9) -0.0131(10)
C17' 0.0271(11) 0.0399(13) 0.0282(12) -0.0165(10) 0.0107(9) -0.0132(10)

loop_
_atom_type_symbol
_atom_type_description
_atom_type_scat_dispersion_real
_atom_type_scat_dispersion_imag
_atom_type_scat_source
C C 0.0033 0.0016 'International Tables Vol C Tables 4.2.6.8 and 6.1.1.4'
H H 0.0000 0.0000 'International Tables Vol C Tables 4.2.6.8 and 6.1.1.4'
N N 0.0061 0.0033 'International Tables Vol C Tables 4.2.6.8 and 6.1.1.4'
Si Si 0.0817 0.0704 'International Tables Vol C Tables 4.2.6.8 and 6.1.1.4'
Y Y -2.7962 3.5667 'International Tables Vol C Tables 4.2.6.8 and 6.1.1.4'

loop_
_geom_angle_atom_site_label_1
_geom_angle_atom_site_label_2
_geom_angle_atom_site_label_3
_geom_angle
N1 Y1 C13 117.17(7)
N1 Y1 C13' 109.41(7)
C13 Y1 C13' 132.82(7)
N1 Y1 C14' 86.56(7)
C13 Y1 C14' 152.76(7)
C13' Y1 C14' 31.28(7)
N1 Y1 C14 91.25(7)
C13 Y1 C14 31.18(7)
C13' Y1 C14 147.31(7)
C14' Y1 C14 175.37(7)
N1 Y1 C15' 96.50(6)
C13 Y1 C15' 126.30(7)
C13' Y1 C15' 51.15(7)
C14' Y1 C15' 30.87(6)
C14 Y1 C15' 153.69(7)
N1 Y1 C15 95.70(6)
C13 Y1 C15 50.90(7)
C13' Y1 C15 119.14(7)
C14' Y1 C15 145.42(7)
C14 Y1 C15 30.80(6)
C15' Y1 C15 166.69(6)
N1 Y1 C12 141.81(6)
C13 Y1 C12 31.00(7)
C13' Y1 C12 103.24(7)
C14' Y1 C12 130.75(7)
C14 Y1 C12 50.90(6)
C15' Y1 C12 119.64(6)
C15 Y1 C12 50.06(6)
N1 Y1 C12' 137.13(7)
C13 Y1 C12' 105.30(7)
C13' Y1 C12' 30.74(7)
C14' Y1 C12' 50.80(7)
C14 Y1 C12' 130.90(7)
C15' Y1 C12' 50.32(6)
C15 Y1 C12' 116.43(6)
C12 Y1 C12' 80.05(6)
N1 Y1 C11' 126.74(6)
C13 Y1 C11' 102.25(7)
C13' Y1 C11' 50.64(6)
C14' Y1 C11' 50.64(6)
C14 Y1 C11' 133.44(6)
C15' Y1 C11' 30.44(6)
C15 Y1 C11' 137.53(6)
C12 Y1 C11' 89.38(6)
C12' Y1 C11' 30.14(6)
N1 Y1 C11 124.41(6)
C13 Y1 C11 50.67(6)
C13' Y1 C11 96.72(6)
C14' Y1 C11 127.88(7)
C14 Y1 C11 50.69(6)
C15' Y1 C11 136.41(6)
C15 Y1 C11 30.34(6)
C12 Y1 C11 29.97(6)
C12' Y1 C11 86.65(6)
C11' Y1 C11 107.96(6)
N1 Si1 C22 109.23(11)
N1 Si1 C21 112.96(12)
C22 Si1 C21 106.70(14)
N1 Si1 C23 114.00(11)
C22 Si1 C23 107.01(13)
C21 Si1 C23 106.53(13)
N1 Si2 C33 113.68(11)
N1 Si2 C31 114.84(11)
C33 Si2 C31 108.93(12)
N1 Si2 C32 106.90(10)
C33 Si2 C32 105.26(12)
C31 Si2 C32 106.53(12)
Si1 N1 Si2 125.39(11)
Si1 N1 Y1 124.72(10)
Si2 N1 Y1 109.54(9)
C9A C1 C2 119.0(2)
C9A C1 H1 120.5
C2 C1 H1 120.5
C3 C2 C1 120.7(2)
C3 C2 H2 119.6
C1 C2 H2 119.6
C4 C3 C2 120.7(2)
C4 C3 H3 119.6
C2 C3 H3 119.6
C4A C4 C3 118.7(2)
C4A C4 H4 120.7
C3 C4 H4 120.7
C4 C4A C9A 120.9(2)
C4 C4A C4B 130.4(2)
C9A C4A C4B 108.51(17)
C5 C4B C8A 121.3(2)
C5 C4B C4A 130.4(2)
C8A C4B C4A 107.96(18)
C4B C5 C6 118.4(2)
C4B C5 H5 120.8
C6 C5 H5 120.8
C7 C6 C5 120.8(2)
C7 C6 H6 119.6
C5 C6 H6 119.6
C6 C7 C8 120.6(2)
C6 C7 H7 119.7
C8 C7 H7 119.7
C8A C8 C7 119.6(2)
C8A C8 H8 120.2
C7 C8 H8 120.2
C8 C8A C4B 119.21(19)
C8 C8A C9 129.71(19)
C4B C8A C9 110.96(18)
C8A C9 C9A 101.62(16)
C8A C9 C10 114.49(16)
C9A C9 C10 113.72(17)
C8A C9 H9 108.9
C9A C9 H9 108.9
C10 C9 H9 108.9
C1 C9A C4A 119.84(19)
C1 C9A C9 129.79(19)
C4A C9A C9 110.34(18)
C11 C10 C17 112.04(19)
C11 C10 C16 109.87(18)
C17 C10 C16 109.3(2)
C11 C10 C9 107.30(15)
C17 C10 C9 109.27(17)
C16 C10 C9 108.95(18)
C12 C11 C15 106.77(18)
C12 C11 C10 127.38(19)
C15 C11 C10 124.70(19)
C12 C11 Y1 72.68(11)
C15 C11 Y1 72.04(11)
C10 C11 Y1 129.96(13)
C11 C12 C13 108.64(18)
C11 C12 Y1 77.35(11)
C13 C12 Y1 71.17(12)
C11 C12 H12 125.7
C13 C12 H12 125.7
Y1 C12 H12 117.7
C14 C13 C12 108.04(18)
C14 C13 Y1 75.12(12)
C12 C13 Y1 77.84(12)
C14 C13 H13 126.0
C12 C13 H13 126.0
Y1 C13 H13 113.4
C13 C14 C15 107.64(18)
C13 C14 Y1 73.70(12)
C15 C14 Y1 76.76(11)
C13 C14 H14 126.2
C15 C14 H14 126.2
Y1 C14 H14 115.6
C14 C15 C11 108.88(18)
C14 C15 Y1 72.44(11)
C11 C15 Y1 77.63(11)
C14 C15 H15 125.6
C11 C15 H15 125.6
Y1 C15 H15 116.3
C10 C16 H16A 109.5
C10 C16 H16B 109.5
H16A C16 H16B 109.5
C10 C16 H16C 109.5
H16A C16 H16C 109.5
H16B C16 H16C 109.5
C10 C17 H17A 109.5
C10 C17 H17B 109.5
H17A C17 H17B 109.5
C10 C17 H17C 109.5
H17A C17 H17C 109.5
H17B C17 H17C 109.5
Si1 C21 H21A 109.5
Si1 C21 H21B 109.5
H21A C21 H21B 109.5
Si1 C21 H21C 109.5
H21A C21 H21C 109.5
H21B C21 H21C 109.5
Si1 C22 H22A 109.5
Si1 C22 H22B 109.5
H22A C22 H22B 109.5
Si1 C22 H22C 109.5
H22A C22 H22C 109.5
H22B C22 H22C 109.5
Si1 C23 H23A 109.5
Si1 C23 H23B 109.5
H23A C23 H23B 109.5
Si1 C23 H23C 109.5
H23A C23 H23C 109.5
H23B C23 H23C 109.5
Si2 C31 H31A 109.5
Si2 C31 H31B 109.5
H31A C31 H31B 109.5
Si2 C31 H31C 109.5
H31A C31 H31C 109.5
H31B C31 H31C 109.5
Si2 C32 H32A 109.5
Si2 C32 H32B 109.5
H32A C32 H32B 109.5
Si2 C32 H32C 109.5
H32A C32 H32C 109.5
H32B C32 H32C 109.5
Si2 C33 H33A 109.5
Si2 C33 H33B 109.5
H33A C33 H33B 109.5
Si2 C33 H33C 109.5
H33A C33 H33C 109.5
H33B C33 H33C 109.5
C9A' C1' C2' 118.6(2)
C9A' C1' H1' 120.7
C2' C1' H1' 120.7
C3' C2' C1' 121.5(2)
C3' C2' H2' 119.3
C1' C2' H2' 119.3
C2' C3' C4' 120.2(2)
C2' C3' H3' 119.9
C4' C3' H3' 119.9
C3' C4' C4A' 118.4(2)
C3' C4' H4' 120.8
C4A' C4' H4' 120.8
C4' C4A' C9A' 121.3(2)
C4' C4A' C4B' 129.9(2)
C9A' C4A' C4B' 108.65(18)
C5' C4B' C8A' 121.3(2)
C5' C4B' C4A' 130.1(2)
C8A' C4B' C4A' 108.54(18)
C4B' C5' C6' 118.8(2)
C4B' C5' H5' 120.6
C6' C5' H5' 120.6
C7' C6' C5' 120.4(2)
C7' C6' H6' 119.8
C5' C6' H6' 119.8
C6' C7' C8' 120.5(2)
C6' C7' H7' 119.8
C8' C7' H7' 119.8
C8A' C8' C7' 119.8(2)
C8A' C8' H8' 120.1
C7' C8' H8' 120.1
C8' C8A' C4B' 119.1(2)
C8' C8A' C9' 130.2(2)
C4B' C8A' C9' 110.58(18)
C8A' C9' C9A' 101.36(16)
C8A' C9' C10' 115.32(17)
C9A' C9' C10' 113.14(16)
C8A' C9' H9' 108.9
C9A' C9' H9' 108.9
C10' C9' H9' 108.9
C1' C9A' C4A' 119.89(19)
C1' C9A' C9' 129.42(19)
C4A' C9A' C9' 110.66(18)
C11' C10' C17' 110.27(17)
C11' C10' C16' 111.00(18)
C17' C10' C16' 108.79(19)
C11' C10' C9' 107.22(16)
C17' C10' C9' 109.29(18)
C16' C10' C9' 110.25(17)
C12' C11' C15' 106.89(18)
C12' C11' C10' 126.73(19)
C15' C11' C10' 125.46(19)
C12' C11' Y1 72.77(11)
C15' C11' Y1 71.95(11)
C10' C11' Y1 129.05(13)
C13' C12' C11' 108.74(19)
C13' C12' Y1 71.39(12)
C11' C12' Y1 77.08(11)
C13' C12' H12' 125.6
C11' C12' H12' 125.6
Y1 C12' H12' 117.8
C12' C13' C14' 108.05(19)
C12' C13' Y1 77.87(12)
C14' C13' Y1 74.89(12)
C12' C13' H13' 126.0
C14' C13' H13' 126.0
Y1 C13' H13' 113.6
C13' C14' C15' 107.94(19)
C13' C14' Y1 73.83(12)
C15' C14' Y1 76.57(12)
C13' C14' H14' 126.0
C15' C14' H14' 126.0
Y1 C14' H14' 115.7
C14' C15' C11' 108.34(19)
C14' C15' Y1 72.56(12)
C11' C15' Y1 77.60(11)
C14' C15' H15' 125.8
C11' C15' H15' 125.8
Y1 C15' H15' 116.1
C10' C16' H16D 109.5
C10' C16' H16E 109.5
H16D C16' H16E 109.5
C10' C16' H16F 109.5
H16D C16' H16F 109.5
H16E C16' H16F 109.5
C10' C17' H17D 109.5
C10' C17' H17E 109.5
H17D C17' H17E 109.5
C10' C17' H17F 109.5
H17D C17' H17F 109.5
H17E C17' H17F 109.5

loop_
_geom_bond_atom_site_label_1
_geom_bond_atom_site_label_2
_geom_bond_distance
Y1 N1 2.2294(18)
Y1 C13 2.608(2)
Y1 C13' 2.611(2)
Y1 C14' 2.625(2)
Y1 C14 2.626(2)
Y1 C15' 2.676(2)
Y1 C15 2.6813(19)
Y1 C12 2.694(2)
Y1 C12' 2.694(2)
Y1 C11' 2.749(2)
Y1 C11 2.753(2)
Si1 N1 1.7058(19)
Si1 C22 1.877(3)
Si1 C21 1.878(3)
Si1 C23 1.880(3)
Si2 N1 1.7061(19)
Si2 C33 1.873(2)
Si2 C31 1.876(2)
Si2 C32 1.894(2)
C1 C9A 1.386(3)
C1 C2 1.396(3)
C1 H1 0.9300
C2 C3 1.392(4)
C2 H2 0.9300
C3 C4 1.390(3)
C3 H3 0.9300
C4 C4A 1.387(3)
C4 H4 0.9300
C4A C9A 1.414(3)
C4A C4B 1.471(3)
C4B C5 1.393(3)
C4B C8A 1.409(3)
C5 C6 1.395(3)
C5 H5 0.9300
C6 C7 1.386(3)
C6 H6 0.9300
C7 C8 1.397(3)
C7 H7 0.9300
C8 C8A 1.389(3)
C8 H8 0.9300
C8A C9 1.519(3)
C9 C9A 1.519(3)
C9 C10 1.578(3)
C9 H9 0.9800
C10 C11 1.519(3)
C10 C17 1.528(3)
C10 C16 1.530(3)
C11 C12 1.410(3)
C11 C15 1.424(3)
C12 C13 1.419(3)
C12 H12 0.9300
C13 C14 1.407(3)
C13 H13 0.9300
C14 C15 1.410(3)
C14 H14 0.9300
C15 H15 0.9300
C16 H16A 0.9600
C16 H16B 0.9600
C16 H16C 0.9600
C17 H17A 0.9600
C17 H17B 0.9600
C17 H17C 0.9600
C21 H21A 0.9600
C21 H21B 0.9600
C21 H21C 0.9600
C22 H22A 0.9600
C22 H22B 0.9600
C22 H22C 0.9600
C23 H23A 0.9600
C23 H23B 0.9600
C23 H23C 0.9600
C31 H31A 0.9600
C31 H31B 0.9600
C31 H31C 0.9600
C32 H32A 0.9600
C32 H32B 0.9600
C32 H32C 0.9600
C33 H33A 0.9600
C33 H33B 0.9600
C33 H33C 0.9600
C1' C9A' 1.390(3)
C1' C2' 1.396(3)
C1' H1' 0.9300
C2' C3' 1.385(4)
C2' H2' 0.9300
C3' C4' 1.395(3)
C3' H3' 0.9300
C4' C4A' 1.395(3)
C4' H4' 0.9300
C4A' C9A' 1.398(3)
C4A' C4B' 1.469(3)
C4B' C5' 1.387(3)
C4B' C8A' 1.403(3)
C5' C6' 1.394(3)
C5' H5' 0.9300
C6' C7' 1.387(4)
C6' H6' 0.9300
C7' C8' 1.394(3)
C7' H7' 0.9300
C8' C8A' 1.389(3)
C8' H8' 0.9300
C8A' C9' 1.526(3)
C9' C9A' 1.527(3)
C9' C10' 1.579(3)
C9' H9' 0.9800
C10' C11' 1.522(3)
C10' C17' 1.531(3)
C10' C16' 1.534(3)
C11' C12' 1.416(3)
C11' C15' 1.426(3)
C12' C13' 1.408(3)
C12' H12' 0.9300
C13' C14' 1.412(3)
C13' H13' 0.9300
C14' C15' 1.412(3)
C14' H14' 0.9300
C15' H15' 0.9300
C16' H16D 0.9600
C16' H16E 0.9600
C16' H16F 0.9600
C17' H17D 0.9600
C17' H17E 0.9600
C17' H17F 0.9600
